data_7249229
loop_
_publ_author_name
'Burlak, Pavel V.'
'Samsonenko, Denis G.'
'Kovalenko, Konstantin A.'
'Fedin, Vladimir P.'

_publ_section_title
;
 Structural polymorphism and luminescence properties of zinc(ii) and
 cobalt(ii) MOFs with rigid and flexible ligands
;
_journal_issue 36
_journal_name_full CrystEngComm
_journal_page_first 5039
_journal_page_last 5045
_journal_paper_doi 10.1039/D4CE00573B
_journal_volume 26
_journal_year 2024
_chemical_formula_sum 'C19 H19 Co N5 O6'
_chemical_formula_weight 472.32
_space_group_crystal_system orthorhombic
_space_group_IT_number 73
_space_group_name_Hall '-I 2b 2c'
_space_group_name_H-M_alt 'I b c a'
_atom_sites_solution_hydrogens geom
_atom_sites_solution_primary dual
_atom_sites_solution_secondary difmap
_audit_creation_method SHELXL-2019/3
_audit_update_record
;
2024-05-27 deposited with the CCDC.	2024-08-22 downloaded from the CCDC.
;
_cell_angle_alpha 90
_cell_angle_beta 90
_cell_angle_gamma 90
_cell_formula_units_Z 8
_cell_length_a 17.449(8)
_cell_length_b 15.828(3)
_cell_length_c 15.959(13)
_cell_measurement_reflns_used 3931
_cell_measurement_temperature 140(2)
_cell_measurement_theta_max 29.0
_cell_measurement_theta_min 3.0
_cell_volume 4408(4)
_computing_cell_refinement 'XDS (Kabsch, 2010)'
_computing_data_collection 'Marccd (Doyle, 2011)'
_computing_data_reduction 'XDS (Kabsch, 2010)'
_computing_molecular_graphics 'ShelXle (H\"ubschle, 2011)'
_computing_publication_material 'CIFTAB (Sheldrick, 2015)'
_computing_structure_refinement 'SHELXL-2018 (Sheldrick, 2015)'
_computing_structure_solution 'SHELXT-2018 (Sheldrick, 2015)'
_diffrn_ambient_temperature 140(2)
_diffrn_detector_area_resol_mean 12.4
_diffrn_measured_fraction_theta_full 0.982
_diffrn_measured_fraction_theta_max 0.983
_diffrn_measurement_device_type 'Rayonix SX-165 CCD'
_diffrn_measurement_method '\f scan'
_diffrn_radiation_monochromator 'Double Crystal Monochromator'
_diffrn_radiation_source synchrotron
_diffrn_radiation_type synchrotron
_diffrn_radiation_wavelength 0.79313
_diffrn_reflns_av_R_equivalents 0.0953
_diffrn_reflns_av_unetI/netI 0.0529
_diffrn_reflns_Laue_measured_fraction_full 0.982
_diffrn_reflns_Laue_measured_fraction_max 0.983
_diffrn_reflns_limit_h_max 20
_diffrn_reflns_limit_h_min -20
_diffrn_reflns_limit_k_max 19
_diffrn_reflns_limit_k_min -19
_diffrn_reflns_limit_l_max 19
_diffrn_reflns_limit_l_min -19
_diffrn_reflns_number 13660
_diffrn_reflns_point_group_measured_fraction_full 0.982
_diffrn_reflns_point_group_measured_fraction_max 0.983
_diffrn_reflns_theta_full 28.417
_diffrn_reflns_theta_max 28.515
_diffrn_reflns_theta_min 3.299
_diffrn_source synchrotron
_exptl_absorpt_coefficient_mu 1.101
_exptl_absorpt_correction_T_max 1.000
_exptl_absorpt_correction_T_min 0.796
_exptl_absorpt_correction_type multi-scan
_exptl_absorpt_process_details 'XDS (Kabsch, 2010)'
_exptl_crystal_colour blue
_exptl_crystal_density_diffrn 1.424
_exptl_crystal_description stick
_exptl_crystal_F_000 1944
_exptl_crystal_size_max 0.10
_exptl_crystal_size_mid 0.05
_exptl_crystal_size_min 0.05
_refine_diff_density_max 0.304
_refine_diff_density_min -0.332
_refine_diff_density_rms 0.069
_refine_ls_extinction_method none
_refine_ls_goodness_of_fit_ref 0.902
_refine_ls_hydrogen_treatment constr
_refine_ls_matrix_type full
_refine_ls_number_parameters 184
_refine_ls_number_reflns 1983
_refine_ls_number_restraints 72
_refine_ls_restrained_S_all 0.906
_refine_ls_R_factor_all 0.1374
_refine_ls_R_factor_gt 0.0779
_refine_ls_shift/su_max 0.000
_refine_ls_shift/su_mean 0.000
_refine_ls_structure_factor_coef Fsqd
_refine_ls_weighting_details 'w=1/[\s^2^(Fo^2^)+(0.1929P)^2^] where P=(Fo^2^+2Fc^2^)/3'
_refine_ls_weighting_scheme calc
_refine_ls_wR_factor_gt 0.2281
_refine_ls_wR_factor_ref 0.2727
_reflns_Friedel_coverage 0.000
_reflns_number_gt 965
_reflns_number_total 1983
_reflns_threshold_expression 'I > 2\s(I)'
_cod_data_source_file d4ce00573b2.cif
_cod_data_source_block bp389-3
_cod_depositor_comments 'Adding full bibliography for 7249228--7249230.cif.'
_cod_database_code 7249229
_shelx_shelxl_version_number 2019/3
_shelx_space_group_comment
;
The symmetry employed for this shelxl refinement is uniquely defined
by the following loop, which should always be used as a source of
symmetry information in preference to the above space-group names.
They are only intended as comments.
;
_shelx_estimated_absorpt_t_min 0.898
_shelx_estimated_absorpt_t_max 0.947

loop_
_space_group_symop_operation_xyz
'x, y, z'
'-x+1/2, -y, z+1/2'
'-x, y+1/2, -z+1/2'
'x+1/2, -y+1/2, -z'
'x+1/2, y+1/2, z+1/2'
'-x+1, -y+1/2, z+1'
'-x+1/2, y+1, -z+1'
'x+1, -y+1, -z+1/2'
'-x, -y, -z'
'x-1/2, y, -z-1/2'
'x, -y-1/2, z-1/2'
'-x-1/2, y-1/2, z'
'-x+1/2, -y+1/2, -z+1/2'
'x, y+1/2, -z'
'x+1/2, -y, z'
'-x, y, z+1/2'

loop_
_atom_site_label
_atom_site_type_symbol
_atom_site_fract_x
_atom_site_fract_y
_atom_site_fract_z
_atom_site_U_iso_or_equiv
_atom_site_adp_type
_atom_site_occupancy
_atom_site_site_symmetry_order
_atom_site_calc_flag
_atom_site_refinement_flags_posn
_atom_site_refinement_flags_adp
_atom_site_refinement_flags_occupancy
_atom_site_disorder_assembly
_atom_site_disorder_group
Co1 Co 0.500000 0.750000 0.53971(7) 0.0994(6) Uani 1 2 d S T P . .
O11 O 0.5961(2) 0.7233(3) 0.5975(3) 0.1145(14) Uani 1 1 d . . . . .
O12 O 0.5791(3) 0.8476(3) 0.6571(3) 0.1405(19) Uani 1 1 d . . . . .
C11 C 0.6168(4) 0.7831(6) 0.6473(5) 0.1087(19) Uani 1 1 d . . . . .
C12 C 0.6868(4) 0.7655(4) 0.6984(4) 0.0943(18) Uani 1 1 d . . . . .
C13 C 0.7369(4) 0.6992(4) 0.6821(5) 0.1071(18) Uani 1 1 d . U . . .
C14 C 0.7986(4) 0.6852(4) 0.7324(4) 0.1053(19) Uani 1 1 d . . . . .
H14 H 0.832536 0.640161 0.719448 0.126 Uiso 1 1 calc R U . . .
N1 N 0.7399(8) 0.6577(10) 0.6045(11) 0.135(3) Uani 0.5 1 d . U P A -1
O13 O 0.7419(7) 0.6910(9) 0.5371(7) 0.147(4) Uani 0.5 1 d . U P A -1
O14 O 0.7392(6) 0.5772(8) 0.6045(8) 0.157(3) Uani 0.5 1 d . U P A -1
N11 N 0.4977(3) 0.6464(5) 0.4644(3) 0.1116(18) Uani 1 1 d . . . . .
N12 N 0.4670(5) 0.5436(4) 0.3808(4) 0.1259(19) Uani 1 1 d D . . . .
C1 C 0.3581(5) 0.6344(7) 0.4307(7) 0.169(4) Uani 1 1 d . . . . .
H1A H 0.326677 0.583133 0.427999 0.254 Uiso 1 1 calc R U . . .
H1B H 0.344069 0.672275 0.384667 0.254 Uiso 1 1 calc R U . . .
H1C H 0.349375 0.662937 0.484347 0.254 Uiso 1 1 calc R U . . .
C2 C 0.4422(4) 0.6107(6) 0.4232(4) 0.115(2) Uani 1 1 d . . . . .
C3 C 0.5636(5) 0.5977(6) 0.4479(6) 0.136(3) Uani 1 1 d . . . . .
H3 H 0.613427 0.607615 0.469825 0.164 Uiso 1 1 calc R U . . .
C4 C 0.5442(6) 0.5363(6) 0.3969(6) 0.140(3) Uani 1 1 d . . . . .
H4 H 0.577474 0.494276 0.375057 0.168 Uiso 1 1 calc R U . . .
C5 C 0.407(3) 0.493(4) 0.3354(18) 0.140(5) Uani 0.214(16) 1 d D U P B 1
H5A H 0.423729 0.433898 0.341227 0.167 Uiso 0.214(16) 1 calc R U P B 1
H5B H 0.360464 0.498824 0.370419 0.167 Uiso 0.214(16) 1 calc R U P B 1
C6 C 0.380(4) 0.500000 0.250000 0.138(5) Uani 0.214(16) 2 d DS TU P B 1
H6A H 0.344977 0.450642 0.246243 0.166 Uiso 0.107(8) 1 calc R U P B 1
H6B H 0.344979 0.549359 0.253756 0.166 Uiso 0.107(8) 1 calc R U P B 1
C5' C 0.4405(18) 0.4957(16) 0.3053(13) 0.137(5) Uani 0.393(8) 1 d D U P B -2
H5'A H 0.476380 0.448783 0.293277 0.164 Uiso 0.393(8) 1 calc R U P B -2
H5'B H 0.389095 0.471365 0.315786 0.164 Uiso 0.393(8) 1 calc R U P B -2
C6' C 0.4374(15) 0.5528(14) 0.2346(12) 0.139(5) Uani 0.393(8) 1 d D U P B -2
H6'A H 0.489414 0.576115 0.225795 0.167 Uiso 0.393(8) 1 calc R U P B -2
H6'B H 0.403545 0.600609 0.249750 0.167 Uiso 0.393(8) 1 calc R U P B -2
C7' C 0.4109(18) 0.518(2) 0.1555(15) 0.140(5) Uani 0.393(8) 1 d D U P B -2
H7'1 H 0.402943 0.565201 0.115213 0.168 Uiso 0.393(8) 1 calc R U P B -2
H7'2 H 0.360962 0.490006 0.164164 0.168 Uiso 0.393(8) 1 calc R U P B -2

loop_
_atom_site_aniso_label
_atom_site_aniso_U_11
_atom_site_aniso_U_22
_atom_site_aniso_U_33
_atom_site_aniso_U_23
_atom_site_aniso_U_13
_atom_site_aniso_U_12
Co1 0.0753(7) 0.1171(10) 0.1059(9) 0.000 0.000 0.0119(6)
O11 0.072(2) 0.134(3) 0.137(4) 0.008(3) -0.002(2) 0.008(2)
O12 0.128(4) 0.146(4) 0.148(4) -0.004(3) -0.028(3) 0.056(4)
C11 0.085(4) 0.131(5) 0.110(5) 0.013(4) -0.005(4) 0.010(4)
C12 0.076(3) 0.104(5) 0.103(4) 0.020(3) 0.007(3) 0.007(3)
C13 0.098(4) 0.106(5) 0.117(4) -0.001(3) -0.007(4) 0.015(3)
C14 0.095(4) 0.107(5) 0.114(5) 0.000(4) -0.008(3) 0.025(3)
N1 0.100(5) 0.141(6) 0.165(7) 0.003(6) -0.020(6) 0.003(5)
O13 0.100(6) 0.186(8) 0.156(9) -0.008(6) -0.012(8) 0.001(7)
O14 0.114(6) 0.149(7) 0.206(8) -0.017(7) -0.033(6) 0.006(6)
N11 0.094(4) 0.138(5) 0.103(4) -0.003(3) 0.008(3) 0.010(3)
N12 0.140(5) 0.123(5) 0.114(4) -0.008(4) -0.013(4) 0.011(4)
C1 0.119(6) 0.219(10) 0.169(8) -0.026(7) -0.052(6) 0.037(6)
C2 0.106(5) 0.142(6) 0.096(4) 0.000(4) -0.012(4) 0.005(4)
C3 0.102(5) 0.145(7) 0.163(7) -0.020(6) 0.017(5) 0.014(5)
C4 0.138(8) 0.152(8) 0.130(6) -0.011(5) -0.003(5) 0.036(6)
C5 0.163(12) 0.129(11) 0.127(11) -0.006(9) -0.008(7) -0.001(7)
C6 0.161(12) 0.126(10) 0.127(11) -0.004(9) 0.000 0.000
C5' 0.158(12) 0.126(10) 0.126(11) -0.007(8) -0.010(7) -0.001(6)
C6' 0.163(11) 0.125(10) 0.129(11) -0.006(8) -0.005(6) -0.006(6)
C7' 0.166(12) 0.126(11) 0.128(11) -0.003(9) 0.005(7) -0.012(7)

loop_
_atom_type_symbol
_atom_type_description
_atom_type_scat_dispersion_real
_atom_type_scat_dispersion_imag
_atom_type_scat_source
C C 0.0046 0.0022 'Calculated with ShelXle (H\"ubschle, 2011)'
H H 0.0000 0.0000 'Calculated with ShelXle (H\"ubschle, 2011)'
N N 0.0087 0.0044 'Calculated with ShelXle (H\"ubschle, 2011)'
O O 0.0147 0.0080 'Calculated with ShelXle (H\"ubschle, 2011)'
Co Co 0.3455 1.1930 'Calculated with ShelXle (H\"ubschle, 2011)'

loop_
_geom_angle_atom_site_label_1
_geom_angle_atom_site_label_2
_geom_angle_atom_site_label_3
_geom_angle
_geom_angle_site_symmetry_1
_geom_angle_site_symmetry_3
_geom_angle_publ_flag
O11 Co1 O11 123.8(3) 6_564 . yes
O11 Co1 N11 97.0(2) . . yes
O11 Co1 N11 97.0(2) 6_564 6_564 ?
O11 Co1 N11 115.8(2) . 6_564 yes
O11 Co1 N11 115.8(2) 6_564 . yes
N11 Co1 N11 107.5(4) 6_564 . yes
C11 O11 Co1 111.9(4) . . ?
O11 C11 C12 115.4(7) . . ?
O12 C11 O11 122.7(6) . . ?
O12 C11 C12 121.7(8) . . ?
C13 C12 C11 123.5(7) . . ?
C14 C12 C11 118.9(6) 13_666 . ?
C14 C12 C13 117.6(6) 13_666 . ?
C12 C13 N1 122.9(8) . . ?
C14 C13 C12 120.6(6) . . ?
C14 C13 N1 114.5(8) . . ?
C12 C14 H14 119.1 13_666 . ?
C13 C14 C12 121.8(6) . 13_666 ?
C13 C14 H14 119.1 . . ?
O13 N1 C13 126.0(15) . . ?
O13 N1 O14 116.1(17) . . ?
O14 N1 C13 117.9(15) . . ?
C2 N11 Co1 131.7(5) . . ?
C2 N11 C3 106.0(7) . . ?
C3 N11 Co1 122.3(6) . . ?
C2 N12 C4 106.8(7) . . ?
C2 N12 C5 116(3) . . ?
C2 N12 C5' 135.5(14) . . ?
C4 N12 C5 137(3) . . ?
C4 N12 C5' 114.2(14) . . ?
H1A C1 H1B 109.5 . . ?
H1A C1 H1C 109.5 . . ?
H1B C1 H1C 109.5 . . ?
C2 C1 H1A 109.5 . . ?
C2 C1 H1B 109.5 . . ?
C2 C1 H1C 109.5 . . ?
N11 C2 N12 111.2(7) . . ?
N11 C2 C1 124.9(8) . . ?
N12 C2 C1 123.4(8) . . ?
N11 C3 H3 126.0 . . ?
C4 C3 N11 108.0(8) . . ?
C4 C3 H3 126.0 . . ?
N12 C4 H4 126.1 . . ?
C3 C4 N12 107.9(8) . . ?
C3 C4 H4 126.1 . . ?
N12 C5 H5A 104.7 . . ?
N12 C5 H5B 104.7 . . ?
H5A C5 H5B 105.7 . . ?
C6 C5 N12 130(3) . . ?
C6 C5 H5A 104.7 . . ?
C6 C5 H5B 104.7 . . ?
C5 C6 C5 141(7) 8_455 . ?
C5 C6 H6A 101.6 . . ?
C5 C6 H6A 101.6 8_455 . ?
C5 C6 H6B 101.6 . . ?
C5 C6 H6B 101.6 8_455 . ?
H6A C6 H6B 104.6 . . ?
N12 C5' H5'A 109.9 . . ?
N12 C5' H5'B 109.9 . . ?
H5'A C5' H5'B 108.3 . . ?
C6' C5' N12 108.8(18) . . ?
C6' C5' H5'A 109.9 . . ?
C6' C5' H5'B 109.9 . . ?
C5' C6' H6'A 108.0 . . ?
C5' C6' H6'B 108.0 . . ?
C5' C6' C7' 117(2) . . ?
H6'A C6' H6'B 107.2 . . ?
C7' C6' H6'A 108.0 . . ?
C7' C6' H6'B 108.0 . . ?
N12 C7' H7'1 109.2 8_455 . ?
N12 C7' H7'2 109.2 8_455 . ?
C6' C7' H7'1 109.2 . . ?
C6' C7' H7'2 109.2 . . ?
H7'1 C7' H7'2 107.9 . . ?

loop_
_geom_bond_atom_site_label_1
_geom_bond_atom_site_label_2
_geom_bond_distance
_geom_bond_site_symmetry_2
_geom_bond_publ_flag
Co1 O11 1.960(4) . yes
Co1 O11 1.960(4) 6_564 ?
Co1 N11 2.034(7) . yes
Co1 N11 2.034(7) 6_564 ?
O11 C11 1.287(9) . ?
O12 C11 1.224(8) . ?
C11 C12 1.495(9) . ?
C12 C13 1.390(9) . ?
C12 C14 1.375(9) 13_666 ?
C13 C14 1.362(9) . ?
C13 N1 1.403(17) . ?
C14 H14 0.9500 . ?
N1 O13 1.199(15) . ?
N1 O14 1.274(17) . ?
N11 C2 1.299(9) . ?
N11 C3 1.410(10) . ?
N12 C2 1.331(9) . ?
N12 C4 1.376(12) . ?
N12 C5 1.500(13) . ?
N12 C5' 1.497(13) . ?
C1 H1A 0.9800 . ?
C1 H1B 0.9800 . ?
C1 H1C 0.9800 . ?
C1 C2 1.519(11) . ?
C3 H3 0.9500 . ?
C3 C4 1.311(11) . ?
C4 H4 0.9500 . ?
C5 H5A 0.9900 . ?
C5 H5B 0.9900 . ?
C5 C6 1.45(2) . ?
C6 H6A 0.9900 . ?
C6 H6B 0.9900 . ?
C5' H5'A 0.9900 . ?
C5' H5'B 0.9900 . ?
C5' C6' 1.447(19) . ?
C6' H6'A 0.9900 . ?
C6' H6'B 0.9900 . ?
C6' C7' 1.45(2) . ?
C7' H7'1 0.9900 . ?
C7' H7'2 0.9900 . ?
